data_4503169
loop_
_publ_author_name
'Lee, Ho Yong'
'Park, Jaejoon'
'Lah, Myoung Soo'
'Hong, Jong-In'

_publ_section_title
;
 One-Dimensional Double Helical Structure and 4-Fold Type [2 + 2]
 Interpenetration of Diamondoid Networks with Helical Fashion
;
_journal_issue 2
_journal_name_full 'Crystal Growth &amp; Design'
_journal_page_first 587
_journal_paper_doi 10.1021/cg7007232
_journal_volume 8
_journal_year 2008
_chemical_formula_sum 'C11 H17 N O9 Zn'
_chemical_formula_weight 372.63
_chemical_name_systematic
;
 ?
;
_space_group_IT_number 1
_symmetry_cell_setting triclinic
_symmetry_space_group_name_Hall 'P 1'
_symmetry_space_group_name_H-M 'P 1'
_atom_sites_solution_hydrogens geom
_atom_sites_solution_primary direct
_atom_sites_solution_secondary difmap
_audit_creation_method SHELXL-97
_cell_angle_alpha 85.761(2)
_cell_angle_beta 81.076(2)
_cell_angle_gamma 71.338(2)
_cell_formula_units_Z 2
_cell_length_a 8.8575(10)
_cell_length_b 9.0761(11)
_cell_length_c 9.9599(12)
_cell_measurement_reflns_used 3849
_cell_measurement_temperature 173(2)
_cell_measurement_theta_max 28.315
_cell_measurement_theta_min 2.370
_cell_volume 749.16(15)
_computing_cell_refinement 'Bruker SAINT'
_computing_data_collection 'Bruker SMART'
_computing_data_reduction 'Bruker SAINT'
_computing_molecular_graphics ORTEP3
_computing_publication_material WinGX
_computing_structure_refinement 'Bruker SHELXTL'
_computing_structure_solution SIR92
_diffrn_ambient_temperature 173(2)
_diffrn_measured_fraction_theta_full 0.982
_diffrn_measured_fraction_theta_max 0.982
_diffrn_measurement_device_type 'CCD area detector'
_diffrn_measurement_method 'omega scans'
_diffrn_radiation_monochromator graphite
_diffrn_radiation_source 'fine-focus sealed tube'
_diffrn_radiation_type MoK\a
_diffrn_radiation_wavelength 0.71073
_diffrn_reflns_av_R_equivalents 0.0151
_diffrn_reflns_av_sigmaI/netI 0.0451
_diffrn_reflns_limit_h_max 10
_diffrn_reflns_limit_h_min -9
_diffrn_reflns_limit_k_max 10
_diffrn_reflns_limit_k_min -10
_diffrn_reflns_limit_l_max 11
_diffrn_reflns_limit_l_min -11
_diffrn_reflns_number 3929
_diffrn_reflns_theta_full 24.99
_diffrn_reflns_theta_max 24.99
_diffrn_reflns_theta_min 2.07
_exptl_absorpt_coefficient_mu 1.684
_exptl_absorpt_correction_T_max 0.8632
_exptl_absorpt_correction_T_min 0.6233
_exptl_absorpt_correction_type multi-scan
_exptl_absorpt_process_details 'Bruker SADABS'
_exptl_crystal_colour colorless
_exptl_crystal_density_diffrn 1.652
_exptl_crystal_density_method 'not measured'
_exptl_crystal_description block
_exptl_crystal_F_000 384
_exptl_crystal_size_max 0.31
_exptl_crystal_size_mid 0.11
_exptl_crystal_size_min 0.09
_refine_diff_density_max 0.651
_refine_diff_density_min -0.398
_refine_diff_density_rms 0.073
_refine_ls_abs_structure_details 'Flack H D (1983), Acta Cryst. A39, 876-881'
_refine_ls_abs_structure_Flack 0.031(13)
_refine_ls_extinction_method none
_refine_ls_goodness_of_fit_ref 1.125
_refine_ls_hydrogen_treatment mixed
_refine_ls_matrix_type full
_refine_ls_number_parameters 450
_refine_ls_number_reflns 3154
_refine_ls_number_restraints 19
_refine_ls_restrained_S_all 1.122
_refine_ls_R_factor_all 0.0283
_refine_ls_R_factor_gt 0.0273
_refine_ls_shift/su_max 0.000
_refine_ls_shift/su_mean 0.000
_refine_ls_structure_factor_coef Fsqd
_refine_ls_weighting_details 'calc w=1/[\s^2^(Fo^2^)+(0.0163P)^2^+0.9433P] where P=(Fo^2^+2Fc^2^)/3'
_refine_ls_weighting_scheme calc
_refine_ls_wR_factor_gt 0.0742
_refine_ls_wR_factor_ref 0.0746
_reflns_number_gt 3044
_reflns_number_total 3154
_reflns_threshold_expression >2sigma(I)
_cod_data_source_file cg7007232-file002.cif
_cod_data_source_block o6_26tr
_cod_depositor_comments
;
The following automatic conversions were performed:

'_symmetry_cell_setting' value 'Triclinic' changed to 'triclinic'
according to /home/saulius/struct/CIF-dictionaries/cif_core.dic
dictionary named 'cif_core.dic' version 2.4.1 from
2010-06-29.

'_exptl_absorpt_correction_type' value 'Multi-scan'
changed to 'multi-scan' according to
/home/saulius/struct/CIF-dictionaries/cif_core.dic dictionary named
'cif_core.dic' version 2.4.1 from 2010-06-29.

Automatic conversion script
Id: cif_fix_values 1715 2011-07-08 13:25:40Z adriana 
;
_cod_original_sg_symbol_H-M P1
_cod_database_code 4503169

loop_
_symmetry_equiv_pos_as_xyz
'x, y, z'

loop_
_atom_site_label
_atom_site_type_symbol
_atom_site_fract_x
_atom_site_fract_y
_atom_site_fract_z
_atom_site_U_iso_or_equiv
_atom_site_adp_type
_atom_site_occupancy
_atom_site_symmetry_multiplicity
_atom_site_calc_flag
_atom_site_refinement_flags
Zn1 Zn 0.14938(6) 0.61428(6) -0.31183(6) 0.01865(17) Uani 1 1 d .
Zn2 Zn 0.82983(6) -0.64355(6) 0.41608(5) 0.01782(17) Uani 1 1 d .
O1 O -0.0329(5) 0.7869(4) -0.1954(4) 0.0218(9) Uani 1 1 d .
O2 O -0.1255(5) 0.9518(4) -0.3643(4) 0.0223(9) Uani 1 1 d .
O3 O -0.5699(5) 1.3163(5) 0.2725(4) 0.0220(9) Uani 1 1 d .
O4 O -0.9883(4) 1.3527(4) 0.2465(4) 0.0188(8) Uani 1 1 d .
O5 O -1.0247(6) 1.5250(6) 0.4024(5) 0.0252(11) Uani 1 1 d .
O6 O -0.0160(6) 0.4644(5) -0.2865(4) 0.0200(10) Uani 1 1 d .
O7 O 0.1639(4) 0.4451(4) -0.1510(4) 0.0184(8) Uani 1 1 d .
O8 O 0.2209(5) 0.0004(4) -0.1572(4) 0.0222(9) Uani 1 1 d .
O9 O 0.5425(5) -0.3005(4) 0.4849(4) 0.0221(9) Uani 1 1 d .
O10 O 0.6580(5) -0.4746(4) 0.3209(4) 0.0218(9) Uani 1 1 d .
O11 O 0.0913(5) 0.7158(5) -0.4927(4) 0.0222(9) Uani 1 1 d D
H111 H 0.035(7) 0.798(5) -0.460(7) 0.033 Uiso 1 1 d D
H112 H 0.037(7) 0.672(8) -0.525(6) 0.033 Uiso 1 1 d D
O12 O 0.3181(5) 0.7138(5) -0.2835(5) 0.0229(10) Uani 1 1 d D
H121 H 0.277(8) 0.800(4) -0.249(7) 0.034 Uiso 1 1 d D
H122 H 0.359(8) 0.728(8) -0.362(3) 0.034 Uiso 1 1 d D
O13 O 0.3319(5) 0.4344(5) -0.4286(4) 0.0243(10) Uani 1 1 d D
H131 H 0.308(8) 0.353(5) -0.418(7) 0.037 Uiso 1 1 d D
H132 H 0.335(9) 0.448(9) -0.512(2) 0.037 Uiso 1 1 d D
O14 O 1.0000(5) -0.8306(5) 0.5000(5) 0.0255(10) Uani 1 1 d D
H141 H 1.089(4) -0.833(8) 0.516(7) 0.038 Uiso 1 1 d D
H142 H 0.989(9) -0.908(5) 0.543(6) 0.038 Uiso 1 1 d D
O15 O 0.7196(6) -0.7911(5) 0.3636(5) 0.0260(10) Uani 1 1 d D
H151 H 0.638(5) -0.737(7) 0.336(7) 0.039 Uiso 1 1 d D
H152 H 0.725(9) -0.879(4) 0.392(7) 0.039 Uiso 1 1 d D
O16 O 0.7299(5) -0.5648(5) 0.6071(4) 0.0220(9) Uani 1 1 d D
H161 H 0.804(6) -0.551(8) 0.641(6) 0.033 Uiso 1 1 d D
H162 H 0.678(8) -0.474(4) 0.587(7) 0.033 Uiso 1 1 d D
N1 N -0.7237(5) 1.4276(5) 0.1090(4) 0.0156(10) Uani 1 1 d .
H1 H -0.7384 1.4296 0.0234 0.019 Uiso 1 1 calc R
N2 N 0.0975(5) 0.1894(5) -0.0067(4) 0.0173(10) Uani 1 1 d .
H2 H 0.0953 0.2258 0.0733 0.021 Uiso 1 1 calc R
C1 C -0.1269(7) 0.9087(7) -0.2386(6) 0.0191(12) Uani 1 1 d .
C2 C -0.2533(7) 1.0134(7) -0.1383(6) 0.0177(13) Uani 1 1 d .
C3 C -0.2663(7) 0.9744(7) 0.0004(6) 0.0206(14) Uani 1 1 d .
H3 H -0.1970 0.8790 0.0317 0.025 Uiso 1 1 calc R
C4 C -0.3784(7) 1.0727(7) 0.0917(6) 0.0174(13) Uani 1 1 d .
H4 H -0.3864 1.0447 0.1857 0.021 Uiso 1 1 calc R
C5 C -0.4816(7) 1.2144(7) 0.0472(6) 0.0172(13) Uani 1 1 d .
C6 C -0.4720(7) 1.2533(7) -0.0901(6) 0.0203(13) Uani 1 1 d .
H6 H -0.5430 1.3477 -0.1214 0.024 Uiso 1 1 calc R
C7 C -0.3566(7) 1.1522(7) -0.1830(6) 0.0213(13) Uani 1 1 d .
H7 H -0.3491 1.1791 -0.2773 0.026 Uiso 1 1 calc R
C8 C -0.5939(6) 1.3224(6) 0.1527(6) 0.0165(11) Uani 1 1 d .
C9 C -0.8391(7) 1.5376(6) 0.2026(6) 0.0175(12) Uani 1 1 d .
H9 H -0.781(7) 1.570(7) 0.262(6) 0.021 Uiso 1 1 d .
C10 C -0.9373(7) 1.6763(7) 0.1246(6) 0.0230(13) Uani 1 1 d .
H10A H -0.8647 1.7207 0.0630 0.035 Uiso 1 1 calc R
H10B H -1.0065 1.7551 0.1887 0.035 Uiso 1 1 calc R
H10C H -1.0042 1.6424 0.0716 0.035 Uiso 1 1 calc R
C11 C -0.9547(6) 1.4644(6) 0.2896(6) 0.0182(12) Uani 1 1 d .
C12 C 0.0526(6) 0.4030(6) -0.1839(5) 0.0152(11) Uani 1 1 d .
C13 C -0.0120(7) 0.2840(6) -0.0975(6) 0.0177(12) Uani 1 1 d .
H13A H -0.0352 0.2141 -0.1590 0.021 Uiso 1 1 calc R
C14 C -0.1692(6) 0.3754(7) -0.0135(6) 0.0201(12) Uani 1 1 d .
H14A H -0.2150 0.3032 0.0434 0.030 Uiso 1 1 calc R
H14B H -0.2454 0.4346 -0.0745 0.030 Uiso 1 1 calc R
H14C H -0.1482 0.4473 0.0445 0.030 Uiso 1 1 calc R
C15 C 0.2008(6) 0.0499(7) -0.0398(5) 0.0174(12) Uani 1 1 d .
C16 C 0.2907(7) -0.0487(7) 0.0680(6) 0.0163(13) Uani 1 1 d .
C17 C 0.4170(8) -0.1811(8) 0.0282(6) 0.0214(14) Uani 1 1 d .
H17 H 0.4444 -0.2073 -0.0649 0.026 Uiso 1 1 calc R
C18 C 0.5034(8) -0.2757(7) 0.1250(7) 0.0218(13) Uani 1 1 d .
H18 H 0.5909 -0.3650 0.0966 0.026 Uiso 1 1 calc R
C19 C 0.4645(7) -0.2423(7) 0.2614(6) 0.0189(12) Uani 1 1 d .
C20 C 0.3383(7) -0.1101(7) 0.3018(6) 0.0207(13) Uani 1 1 d .
H20 H 0.3117 -0.0841 0.3950 0.025 Uiso 1 1 calc R
C21 C 0.2503(8) -0.0154(8) 0.2054(6) 0.0214(14) Uani 1 1 d .
H21 H 0.1617 0.0730 0.2341 0.026 Uiso 1 1 calc R
C22 C 0.5604(6) -0.3471(6) 0.3635(6) 0.0187(12) Uani 1 1 d .
O1W O 0.6106(5) 0.9727(5) 0.5084(5) 0.0289(10) Uani 1 1 d D
H1O1 H 0.585(9) 0.897(6) 0.493(7) 0.043 Uiso 1 1 d D
H2O1 H 0.689(6) 0.947(9) 0.551(6) 0.043 Uiso 1 1 d D
O2W O 0.2916(5) 0.1446(5) 0.5989(4) 0.0258(9) Uani 1 1 d D
H1O2 H 0.382(4) 0.108(8) 0.560(7) 0.039 Uiso 1 1 d D
H2O2 H 0.283(9) 0.106(8) 0.676(3) 0.039 Uiso 1 1 d D

loop_
_atom_site_aniso_label
_atom_site_aniso_U_11
_atom_site_aniso_U_22
_atom_site_aniso_U_33
_atom_site_aniso_U_23
_atom_site_aniso_U_13
_atom_site_aniso_U_12
Zn1 0.0188(4) 0.0161(4) 0.0194(4) -0.0003(3) -0.0009(3) -0.0042(3)
Zn2 0.0159(4) 0.0165(4) 0.0198(4) 0.0012(3) -0.0038(3) -0.0029(3)
O1 0.022(2) 0.016(2) 0.022(2) -0.0008(17) -0.0004(17) 0.0002(18)
O2 0.028(2) 0.018(2) 0.018(2) -0.0010(16) 0.0000(17) -0.0043(18)
O3 0.019(2) 0.026(2) 0.017(2) -0.0032(16) -0.0046(15) -0.0003(17)
O4 0.021(2) 0.016(2) 0.020(2) -0.0019(16) -0.0017(15) -0.0050(17)
O5 0.022(2) 0.032(3) 0.019(2) -0.007(2) 0.0014(19) -0.007(2)
O6 0.024(2) 0.017(2) 0.019(2) 0.0017(18) -0.0082(18) -0.0047(19)
O7 0.018(2) 0.020(2) 0.018(2) 0.0035(16) -0.0052(15) -0.0059(17)
O8 0.029(2) 0.015(2) 0.017(2) -0.0043(16) -0.0047(16) 0.0022(17)
O9 0.026(2) 0.020(2) 0.017(2) -0.0007(17) -0.0010(16) -0.0022(18)
O10 0.025(2) 0.017(2) 0.020(2) -0.0022(17) -0.0073(17) 0.0008(18)
O11 0.028(2) 0.016(2) 0.020(2) -0.0063(17) -0.0001(18) -0.0030(18)
O12 0.022(3) 0.020(2) 0.024(2) -0.006(2) 0.0034(18) -0.005(2)
O13 0.023(2) 0.017(2) 0.030(2) -0.004(2) 0.0003(19) -0.0030(18)
O14 0.021(2) 0.024(2) 0.031(3) 0.0115(19) -0.0114(19) -0.0067(19)
O15 0.025(3) 0.018(3) 0.038(3) 0.005(2) -0.016(2) -0.006(2)
O16 0.020(2) 0.024(2) 0.021(2) 0.0017(18) -0.0057(17) -0.0047(18)
N1 0.013(2) 0.019(2) 0.014(2) -0.0037(19) -0.0024(17) -0.0021(19)
N2 0.022(3) 0.014(2) 0.016(2) -0.0007(19) -0.0062(19) -0.003(2)
C1 0.018(3) 0.019(3) 0.022(3) -0.004(2) -0.002(2) -0.008(2)
C2 0.016(3) 0.021(3) 0.016(3) -0.003(2) 0.004(2) -0.007(3)
C3 0.020(3) 0.016(3) 0.023(4) 0.002(3) -0.005(3) -0.002(3)
C4 0.011(3) 0.018(3) 0.021(3) 0.003(3) -0.004(2) 0.000(2)
C5 0.020(3) 0.015(3) 0.017(3) -0.006(3) 0.001(2) -0.007(3)
C6 0.015(3) 0.017(3) 0.025(4) 0.005(3) -0.003(3) -0.001(2)
C7 0.029(3) 0.019(3) 0.013(3) 0.000(2) -0.001(2) -0.005(3)
C8 0.014(3) 0.016(3) 0.020(3) 0.000(2) -0.002(2) -0.005(2)
C9 0.016(3) 0.016(3) 0.020(3) -0.006(2) -0.004(2) -0.002(2)
C10 0.021(3) 0.015(3) 0.029(3) -0.001(3) -0.004(3) 0.000(3)
C11 0.016(3) 0.016(3) 0.021(3) 0.002(2) -0.007(2) 0.000(2)
C12 0.017(3) 0.010(3) 0.017(3) -0.006(2) -0.001(2) -0.001(2)
C13 0.017(3) 0.016(3) 0.020(3) -0.001(2) -0.006(2) -0.003(2)
C14 0.012(3) 0.022(3) 0.026(3) -0.001(3) -0.007(2) -0.003(3)
C15 0.018(3) 0.021(3) 0.016(3) 0.002(2) -0.004(2) -0.009(2)
C16 0.014(3) 0.010(3) 0.025(4) 0.000(2) -0.004(3) -0.003(3)
C17 0.022(3) 0.027(4) 0.016(3) -0.004(3) -0.003(2) -0.008(3)
C18 0.024(3) 0.015(3) 0.023(3) -0.002(3) -0.002(3) -0.003(3)
C19 0.021(3) 0.018(3) 0.020(3) 0.002(2) -0.003(2) -0.009(3)
C20 0.021(3) 0.020(3) 0.017(3) -0.001(2) -0.001(2) -0.002(3)
C21 0.017(3) 0.022(3) 0.020(4) 0.000(3) -0.003(2) 0.002(3)
C22 0.014(3) 0.016(3) 0.027(3) 0.000(2) -0.002(2) -0.007(2)
O1W 0.029(2) 0.022(2) 0.037(3) -0.002(2) -0.0120(19) -0.006(2)
O2W 0.025(2) 0.026(2) 0.024(2) 0.0004(18) -0.0023(18) -0.0055(19)

loop_
_atom_type_symbol
_atom_type_description
_atom_type_scat_dispersion_real
_atom_type_scat_dispersion_imag
_atom_type_scat_source
C C 0.0033 0.0016 'International Tables Vol C Tables 4.2.6.8 and 6.1.1.4'
H H 0.0000 0.0000 'International Tables Vol C Tables 4.2.6.8 and 6.1.1.4'
N N 0.0061 0.0033 'International Tables Vol C Tables 4.2.6.8 and 6.1.1.4'
O O 0.0106 0.0060 'International Tables Vol C Tables 4.2.6.8 and 6.1.1.4'
Zn Zn 0.2839 1.4301 'International Tables Vol C Tables 4.2.6.8 and 6.1.1.4'

loop_
_geom_angle_atom_site_label_1
_geom_angle_atom_site_label_2
_geom_angle_atom_site_label_3
_geom_angle
_geom_angle_site_symmetry_1
_geom_angle_site_symmetry_3
O11 Zn1 O12 99.70(18) . .
O11 Zn1 O1 94.29(15) . .
O12 Zn1 O1 91.03(16) . .
O11 Zn1 O7 155.90(15) . .
O12 Zn1 O7 103.17(17) . .
O1 Zn1 O7 92.83(14) . .
O11 Zn1 O13 86.26(16) . .
O12 Zn1 O13 90.15(17) . .
O1 Zn1 O13 178.59(17) . .
O7 Zn1 O13 86.16(16) . .
O11 Zn1 O6 97.17(17) . .
O12 Zn1 O6 163.08(18) . .
O1 Zn1 O6 89.05(16) . .
O7 Zn1 O6 59.94(15) . .
O13 Zn1 O6 89.59(16) . .
O15 Zn2 O16 109.16(19) . .
O15 Zn2 O10 84.51(17) . .
O16 Zn2 O10 94.02(16) . .
O15 Zn2 O14 90.21(18) . .
O16 Zn2 O14 89.96(17) . .
O10 Zn2 O14 174.21(17) . .
O15 Zn2 O4 103.74(18) . 1_735
O16 Zn2 O4 147.00(15) . 1_735
O10 Zn2 O4 91.57(15) . 1_735
O14 Zn2 O4 87.36(16) . 1_735
O15 Zn2 O5 161.84(18) . 1_735
O16 Zn2 O5 88.01(16) . 1_735
O10 Zn2 O5 88.53(17) . 1_735
O14 Zn2 O5 95.82(17) . 1_735
O4 Zn2 O5 59.63(14) 1_735 1_735
C1 O1 Zn1 127.1(4) . .
C11 O4 Zn2 93.0(3) . 1_375
C11 O5 Zn2 86.6(3) . 1_375
C12 O6 Zn1 86.1(3) . .
C12 O7 Zn1 93.1(3) . .
C22 O10 Zn2 130.4(4) . .
C8 N1 C9 120.1(5) . .
C15 N2 C13 122.7(4) . .
O1 C1 O2 124.6(5) . .
O1 C1 C2 118.7(5) . .
O2 C1 C2 116.7(5) . .
C7 C2 C3 119.2(5) . .
C7 C2 C1 120.0(5) . .
C3 C2 C1 120.8(6) . .
C4 C3 C2 120.5(6) . .
C3 C4 C5 120.6(6) . .
C6 C5 C4 119.6(5) . .
C6 C5 C8 122.2(6) . .
C4 C5 C8 118.1(6) . .
C5 C6 C7 119.5(6) . .
C2 C7 C6 120.6(6) . .
O3 C8 N1 121.6(5) . .
O3 C8 C5 122.7(5) . .
N1 C8 C5 115.8(5) . .
N1 C9 C10 110.1(5) . .
N1 C9 C11 111.7(4) . .
C10 C9 C11 108.2(5) . .
O4 C11 O5 120.7(5) . .
O4 C11 C9 120.9(5) . .
O5 C11 C9 118.2(5) . .
O4 C11 Zn2 57.2(3) . 1_375
O5 C11 Zn2 63.6(3) . 1_375
C9 C11 Zn2 173.5(4) . 1_375
O7 C12 O6 120.9(5) . .
O7 C12 C13 121.5(5) . .
O6 C12 C13 117.5(5) . .
N2 C13 C14 109.3(5) . .
N2 C13 C12 113.7(4) . .
C14 C13 C12 106.8(4) . .
O8 C15 N2 121.0(5) . .
O8 C15 C16 120.4(5) . .
N2 C15 C16 118.5(5) . .
C17 C16 C21 118.8(6) . .
C17 C16 C15 118.1(5) . .
C21 C16 C15 123.0(6) . .
C16 C17 C18 120.0(5) . .
C19 C18 C17 121.4(6) . .
C18 C19 C20 118.9(6) . .
C18 C19 C22 120.0(5) . .
C20 C19 C22 121.0(5) . .
C19 C20 C21 120.0(6) . .
C16 C21 C20 120.9(6) . .
O10 C22 O9 124.3(5) . .
O10 C22 C19 116.6(5) . .
O9 C22 C19 119.1(5) . .

loop_
_geom_bond_atom_site_label_1
_geom_bond_atom_site_label_2
_geom_bond_distance
_geom_bond_site_symmetry_2
Zn1 O11 2.024(4) .
Zn1 O12 2.040(5) .
Zn1 O1 2.116(4) .
Zn1 O7 2.124(4) .
Zn1 O13 2.154(4) .
Zn1 O6 2.274(5) .
Zn2 O15 2.030(5) .
Zn2 O16 2.047(4) .
Zn2 O10 2.075(4) .
Zn2 O14 2.096(4) .
Zn2 O4 2.140(4) 1_735
Zn2 O5 2.280(5) 1_735
O1 C1 1.246(7) .
O2 C1 1.283(7) .
O3 C8 1.238(7) .
O4 C11 1.264(6) .
O4 Zn2 2.140(4) 1_375
O5 C11 1.268(7) .
O5 Zn2 2.280(5) 1_375
O6 C12 1.271(7) .
O7 C12 1.259(6) .
O8 C15 1.250(6) .
O9 C22 1.280(7) .
O10 C22 1.260(7) .
N1 C8 1.347(7) .
N1 C9 1.449(7) .
N2 C15 1.333(7) .
N2 C13 1.456(7) .
C1 C2 1.506(8) .
C2 C7 1.389(9) .
C2 C3 1.397(8) .
C3 C4 1.371(8) .
C4 C5 1.405(9) .
C5 C6 1.384(8) .
C5 C8 1.503(8) .
C6 C7 1.405(8) .
C9 C10 1.520(8) .
C9 C11 1.521(8) .
C11 Zn2 2.541(6) 1_375
C12 C13 1.530(8) .
C13 C14 1.526(8) .
C15 C16 1.501(8) .
C16 C17 1.387(9) .
C16 C21 1.391(9) .
C17 C18 1.392(9) .
C18 C19 1.380(8) .
C19 C20 1.387(8) .
C19 C22 1.506(8) .
C20 C21 1.396(9) .

loop_
_geom_hbond_atom_site_label_D
_geom_hbond_atom_site_label_H
_geom_hbond_atom_site_label_A
_geom_hbond_distance_DH
_geom_hbond_distance_HA
_geom_hbond_distance_DA
_geom_hbond_angle_DHA
_geom_hbond_site_symmetry_A
O2W H2O2 O8 0.82(2) 1.95(3) 2.754(6) 166(7) 1_556
O2W H1O2 O1W 0.81(2) 2.01(3) 2.798(6) 164(8) 1_545
O1W H2O1 O2 0.83(2) 1.97(3) 2.777(6) 162(8) 1_656
O1W H1O1 O9 0.82(2) 1.95(3) 2.766(6) 169(8) 1_565
N2 H2 O4 0.88 2.05 2.894(5) 160.2 1_645
N1 H1 O7 0.88 2.03 2.891(6) 164.3 1_465
O16 H162 O9 0.84(2) 1.97(3) 2.764(6) 159(7) .
O16 H161 O6 0.82(2) 1.90(2) 2.725(6) 176(7) 1_646
O15 H152 O1W 0.81(2) 2.12(4) 2.836(7) 147(7) 1_535
O15 H151 O3 0.81(2) 1.94(3) 2.709(6) 158(7) 1_635
O14 H142 O2 0.82(2) 1.97(3) 2.740(6) 157(7) 1_636
O14 H141 O2W 0.83(2) 2.03(3) 2.842(6) 167(7) 1_645
O13 H132 O3 0.83(2) 2.43(5) 3.136(6) 143(7) 1_644
O13 H131 O2W 0.82(2) 1.94(2) 2.755(6) 170(7) 1_554
O12 H122 O9 0.83(2) 2.01(4) 2.783(6) 154(7) 1_564
O12 H121 O8 0.82(2) 1.98(3) 2.793(6) 168(8) 1_565
O11 H112 O5 0.82(2) 1.83(3) 2.623(6) 162(7) 1_644
O11 H111 O2 0.81(2) 1.84(3) 2.631(5) 165(7) .
